data_1502722
loop_
_publ_author_name
'O\'smia\/lowski, Borys'
'Kolehmainen, Erkki'
'Dobosz, Robert'
'Gawinecki, Ryszard'
'Kauppinen, Reijo'
'Valkonen, Arto'
'Koivukorpi, Juha'
'Rissanen, Kari'

_publ_section_title
;
 Self-organization of 2-acylaminopyridines in the solid state and in
 solution.
;
_journal_issue 38
_journal_name_full 'The journal of physical chemistry. A'
_journal_page_first 10421
_journal_page_last 10426
_journal_paper_doi 10.1021/jp1063116
_journal_volume 114
_journal_year 2010
_chemical_formula_moiety 'C7 H8 N2 O'
_chemical_formula_sum 'C7 H8 N2 O'
_chemical_formula_weight 136.15
_chemical_name_systematic
;
 ?
;
_space_group_IT_number 15
_symmetry_cell_setting monoclinic
_symmetry_space_group_name_Hall '-C 2yc'
_symmetry_space_group_name_H-M 'C 1 2/c 1'
_atom_sites_solution_hydrogens geom
_atom_sites_solution_primary direct
_atom_sites_solution_secondary difmap
_audit_creation_method SHELXL-97
_cell_angle_alpha 90.00
_cell_angle_beta 108.6590(10)
_cell_angle_gamma 90.00
_cell_formula_units_Z 16
_cell_length_a 19.7305(4)
_cell_length_b 7.5421(2)
_cell_length_c 19.5210(4)
_cell_measurement_reflns_used 3551
_cell_measurement_temperature 123(2)
_cell_measurement_theta_max 28.283
_cell_measurement_theta_min 0.407
_cell_volume 2752.22(11)
_computing_cell_refinement 'DENZO-SMN (Otwinowski & Minor, 1997)'
_computing_data_collection 'Collect (Bruker, 2008)'
_computing_data_reduction DENZO-SMN
_computing_molecular_graphics 'ORTEP-3 (Farrugia, 1997); MERCURY (Macrae, <i>et al.</i>, 2008)'
_computing_publication_material SHELXL-97
_computing_structure_refinement 'SHELXL-97 (Sheldrick, 2008)'
_computing_structure_solution 'SIR-2004 (Burla, et al., 2005)'
_diffrn_ambient_temperature 123(2)
_diffrn_detector_area_resol_mean 9
_diffrn_measured_fraction_theta_full 0.996
_diffrn_measured_fraction_theta_max 0.996
_diffrn_measurement_device_type 'Bruker-Nonius Kappa CCD with APEXII detector'
_diffrn_measurement_method '\f and \w scans'
_diffrn_radiation_monochromator graphite
_diffrn_radiation_source 'fine-focus sealed tube'
_diffrn_radiation_type MoK\a
_diffrn_radiation_wavelength 0.71073
_diffrn_reflns_av_R_equivalents 0.0260
_diffrn_reflns_av_sigmaI/netI 0.0326
_diffrn_reflns_limit_h_max 25
_diffrn_reflns_limit_h_min -25
_diffrn_reflns_limit_k_max 8
_diffrn_reflns_limit_k_min -9
_diffrn_reflns_limit_l_max 25
_diffrn_reflns_limit_l_min -25
_diffrn_reflns_number 5674
_diffrn_reflns_theta_full 27.50
_diffrn_reflns_theta_max 27.50
_diffrn_reflns_theta_min 2.91
_exptl_absorpt_coefficient_mu 0.091
_exptl_absorpt_correction_type none
_exptl_crystal_colour colourless
_exptl_crystal_density_diffrn 1.314
_exptl_crystal_density_method 'not measured'
_exptl_crystal_description block
_exptl_crystal_F_000 1152
_exptl_crystal_size_max 0.36
_exptl_crystal_size_mid 0.33
_exptl_crystal_size_min 0.25
_refine_diff_density_max 0.207
_refine_diff_density_min -0.181
_refine_diff_density_rms 0.039
_refine_ls_extinction_method none
_refine_ls_goodness_of_fit_ref 1.055
_refine_ls_hydrogen_treatment mixed
_refine_ls_matrix_type full
_refine_ls_number_parameters 189
_refine_ls_number_reflns 3156
_refine_ls_number_restraints 2
_refine_ls_restrained_S_all 1.055
_refine_ls_R_factor_all 0.0555
_refine_ls_R_factor_gt 0.0422
_refine_ls_shift/su_max 0.000
_refine_ls_shift/su_mean 0.000
_refine_ls_structure_factor_coef Fsqd
_refine_ls_weighting_details 'calc w=1/[\s^2^(Fo^2^)+(0.0280P)^2^+2.7460P] where P=(Fo^2^+2Fc^2^)/3'
_refine_ls_weighting_scheme calc
_refine_ls_wR_factor_gt 0.0893
_refine_ls_wR_factor_ref 0.0961
_reflns_number_gt 2609
_reflns_number_total 3156
_reflns_threshold_expression >2\s(I)
_cod_data_source_file jp1063116_si_002.cif
_cod_data_source_block pme-sse
_cod_original_sg_symbol_H-M C2/c
_cod_database_code 1502722

loop_
_symmetry_equiv_pos_as_xyz
'x, y, z'
'-x, y, -z+1/2'
'x+1/2, y+1/2, z'
'-x+1/2, y+1/2, -z+1/2'
'-x, -y, -z'
'x, -y, z-1/2'
'-x+1/2, -y+1/2, -z'
'x+1/2, -y+1/2, z-1/2'

loop_
_atom_site_label
_atom_site_type_symbol
_atom_site_fract_x
_atom_site_fract_y
_atom_site_fract_z
_atom_site_U_iso_or_equiv
_atom_site_adp_type
_atom_site_occupancy
_atom_site_symmetry_multiplicity
_atom_site_calc_flag
_atom_site_refinement_flags
O8 O 0.28164(5) 0.98843(16) 0.63362(6) 0.0349(3) Uani 1 1 d .
N1 N 0.45605(6) 0.88775(16) 0.81812(6) 0.0244(3) Uani 1 1 d .
N7 N 0.39911(6) 0.93612(16) 0.69715(6) 0.0244(3) Uani 1 1 d D
H7 H 0.4434(7) 0.939(2) 0.6946(8) 0.029 Uiso 1 1 d D
C2 C 0.39348(7) 0.88333(18) 0.76418(7) 0.0231(3) Uani 1 1 d .
C3 C 0.32961(7) 0.8290(2) 0.77388(8) 0.0275(3) Uani 1 1 d .
H3 H 0.2862 0.8271 0.7345 0.033 Uiso 1 1 calc R
C4 C 0.33129(8) 0.7779(2) 0.84260(8) 0.0302(3) Uani 1 1 d .
H4 H 0.2888 0.7395 0.8510 0.036 Uiso 1 1 calc R
C5 C 0.39530(8) 0.7833(2) 0.89893(8) 0.0299(3) Uani 1 1 d .
H5 H 0.3975 0.7503 0.9465 0.036 Uiso 1 1 calc R
C6 C 0.45573(8) 0.8377(2) 0.88406(8) 0.0277(3) Uani 1 1 d .
H6 H 0.4997 0.8401 0.9227 0.033 Uiso 1 1 calc R
C8 C 0.34458(7) 0.98469(19) 0.63690(7) 0.0251(3) Uani 1 1 d .
C9 C 0.36775(8) 1.0339(2) 0.57285(8) 0.0291(3) Uani 1 1 d .
H9A H 0.3664 0.9284 0.5431 0.044 Uiso 1 1 calc R
H9B H 0.4166 1.0811 0.5899 0.044 Uiso 1 1 calc R
H9C H 0.3353 1.1241 0.5439 0.044 Uiso 1 1 calc R
O8A O 0.52505(6) 0.29282(15) 0.55234(5) 0.0334(3) Uani 1 1 d .
N1A N 0.40945(6) 0.44476(16) 0.68335(6) 0.0248(3) Uani 1 1 d .
N7A N 0.51433(6) 0.39826(17) 0.65806(6) 0.0250(3) Uani 1 1 d D
H7A H 0.5360(8) 0.404(2) 0.7058(7) 0.030 Uiso 1 1 d D
C2A C 0.44219(7) 0.45016(18) 0.63288(7) 0.0232(3) Uani 1 1 d .
C3A C 0.40815(8) 0.50448(19) 0.56176(7) 0.0264(3) Uani 1 1 d .
H3A H 0.4337 0.5122 0.5280 0.032 Uiso 1 1 calc R
C4A C 0.33623(8) 0.5467(2) 0.54180(8) 0.0300(3) Uani 1 1 d .
H4A H 0.3111 0.5809 0.4935 0.036 Uiso 1 1 calc R
C5A C 0.30107(8) 0.5388(2) 0.59293(8) 0.0310(3) Uani 1 1 d .
H5A H 0.2516 0.5658 0.5804 0.037 Uiso 1 1 calc R
C6A C 0.34017(8) 0.4905(2) 0.66242(8) 0.0290(3) Uani 1 1 d .
H6A H 0.3165 0.4895 0.6978 0.035 Uiso 1 1 calc R
C8A C 0.55130(8) 0.32348(19) 0.61680(7) 0.0251(3) Uani 1 1 d .
C9A C 0.62856(8) 0.2832(2) 0.65727(8) 0.0296(3) Uani 1 1 d .
H9A1 H 0.6431 0.1761 0.6372 0.044 Uiso 1 1 calc R
H9A2 H 0.6344 0.2640 0.7085 0.044 Uiso 1 1 calc R
H9A3 H 0.6584 0.3832 0.6525 0.044 Uiso 1 1 calc R

loop_
_atom_site_aniso_label
_atom_site_aniso_U_11
_atom_site_aniso_U_22
_atom_site_aniso_U_33
_atom_site_aniso_U_23
_atom_site_aniso_U_13
_atom_site_aniso_U_12
O8 0.0211(5) 0.0469(7) 0.0347(6) 0.0050(5) 0.0063(4) 0.0075(5)
N1 0.0210(6) 0.0298(6) 0.0229(6) 0.0007(5) 0.0075(4) 0.0018(5)
N7 0.0175(6) 0.0319(6) 0.0239(6) 0.0016(5) 0.0067(4) 0.0003(5)
C2 0.0226(7) 0.0236(7) 0.0243(7) -0.0009(5) 0.0090(5) 0.0013(5)
C3 0.0210(7) 0.0306(8) 0.0320(8) -0.0021(6) 0.0100(6) -0.0014(6)
C4 0.0280(7) 0.0284(7) 0.0402(8) 0.0015(6) 0.0191(6) -0.0008(6)
C5 0.0349(8) 0.0291(8) 0.0295(7) 0.0042(6) 0.0158(6) 0.0030(6)
C6 0.0276(7) 0.0308(8) 0.0249(7) 0.0034(6) 0.0087(6) 0.0044(6)
C8 0.0221(7) 0.0238(7) 0.0273(7) -0.0007(6) 0.0052(5) 0.0019(5)
C9 0.0280(7) 0.0309(8) 0.0257(7) 0.0038(6) 0.0046(6) -0.0005(6)
O8A 0.0359(6) 0.0426(6) 0.0232(5) -0.0035(5) 0.0115(4) 0.0019(5)
N1A 0.0238(6) 0.0293(6) 0.0213(6) -0.0020(5) 0.0070(5) -0.0009(5)
N7A 0.0240(6) 0.0327(7) 0.0180(6) -0.0001(5) 0.0063(5) 0.0004(5)
C2A 0.0242(7) 0.0228(7) 0.0217(7) -0.0016(5) 0.0062(5) -0.0030(5)
C3A 0.0309(7) 0.0265(7) 0.0215(7) 0.0002(5) 0.0079(6) -0.0014(6)
C4A 0.0325(8) 0.0287(8) 0.0234(7) 0.0017(6) 0.0014(6) 0.0017(6)
C5A 0.0243(7) 0.0334(8) 0.0313(8) -0.0009(6) 0.0032(6) 0.0025(6)
C6A 0.0268(7) 0.0326(8) 0.0286(7) -0.0026(6) 0.0100(6) 0.0003(6)
C8A 0.0289(7) 0.0234(7) 0.0253(7) 0.0011(5) 0.0119(6) -0.0034(6)
C9A 0.0272(7) 0.0305(8) 0.0332(8) 0.0009(6) 0.0128(6) 0.0004(6)

loop_
_atom_type_symbol
_atom_type_description
_atom_type_scat_dispersion_real
_atom_type_scat_dispersion_imag
_atom_type_scat_source
C C 0.0033 0.0016 'International Tables Vol C Tables 4.2.6.8 and 6.1.1.4'
H H 0.0000 0.0000 'International Tables Vol C Tables 4.2.6.8 and 6.1.1.4'
N N 0.0061 0.0033 'International Tables Vol C Tables 4.2.6.8 and 6.1.1.4'
O O 0.0106 0.0060 'International Tables Vol C Tables 4.2.6.8 and 6.1.1.4'

loop_
_geom_angle_atom_site_label_1
_geom_angle_atom_site_label_2
_geom_angle_atom_site_label_3
_geom_angle
C2 N1 C6 117.35(12)
C8 N7 C2 127.04(12)
C8 N7 H7 117.5(10)
C2 N7 H7 115.4(10)
N1 C2 C3 123.03(13)
N1 C2 N7 113.35(11)
C3 C2 N7 123.62(12)
C4 C3 C2 118.05(13)
C4 C3 H3 121.0
C2 C3 H3 121.0
C5 C4 C3 119.60(13)
C5 C4 H4 120.2
C3 C4 H4 120.2
C6 C5 C4 118.21(13)
C6 C5 H5 120.9
C4 C5 H5 120.9
N1 C6 C5 123.76(14)
N1 C6 H6 118.1
C5 C6 H6 118.1
O8 C8 N7 123.93(13)
O8 C8 C9 121.52(13)
N7 C8 C9 114.55(12)
C8 C9 H9A 109.5
C8 C9 H9B 109.5
H9A C9 H9B 109.5
C8 C9 H9C 109.5
H9A C9 H9C 109.5
H9B C9 H9C 109.5
C2A N1A C6A 116.90(12)
C8A N7A C2A 125.45(12)
C8A N7A H7A 117.8(11)
C2A N7A H7A 116.4(10)
N1A C2A C3A 123.24(13)
N1A C2A N7A 114.02(12)
C3A C2A N7A 122.74(12)
C4A C3A C2A 118.13(13)
C4A C3A H3A 120.9
C2A C3A H3A 120.9
C3A C4A C5A 119.45(13)
C3A C4A H4A 120.3
C5A C4A H4A 120.3
C6A C5A C4A 117.93(14)
C6A C5A H5A 121.0
C4A C5A H5A 121.0
N1A C6A C5A 124.28(13)
N1A C6A H6A 117.9
C5A C6A H6A 117.9
O8A C8A N7A 123.67(13)
O8A C8A C9A 121.81(13)
N7A C8A C9A 114.51(12)
C8A C9A H9A1 109.5
C8A C9A H9A2 109.5
H9A1 C9A H9A2 109.5
C8A C9A H9A3 109.5
H9A1 C9A H9A3 109.5
H9A2 C9A H9A3 109.5

loop_
_geom_bond_atom_site_label_1
_geom_bond_atom_site_label_2
_geom_bond_distance
O8 C8 1.2231(17)
N1 C2 1.3425(17)
N1 C6 1.3434(18)
N7 C8 1.3658(17)
N7 C2 1.4058(17)
N7 H7 0.891(13)
C2 C3 1.3944(19)
C3 C4 1.386(2)
C3 H3 0.9500
C4 C5 1.385(2)
C4 H4 0.9500
C5 C6 1.377(2)
C5 H5 0.9500
C6 H6 0.9500
C8 C9 1.509(2)
C9 H9A 0.9800
C9 H9B 0.9800
C9 H9C 0.9800
O8A C8A 1.2198(17)
N1A C2A 1.3403(17)
N1A C6A 1.3405(18)
N7A C8A 1.3692(18)
N7A C2A 1.4046(18)
N7A H7A 0.893(13)
C2A C3A 1.3964(19)
C3A C4A 1.383(2)
C3A H3A 0.9500
C4A C5A 1.387(2)
C4A H4A 0.9500
C5A C6A 1.378(2)
C5A H5A 0.9500
C6A H6A 0.9500
C8A C9A 1.507(2)
C9A H9A1 0.9800
C9A H9A2 0.9800
C9A H9A3 0.9800

loop_
_geom_hbond_atom_site_label_D
_geom_hbond_atom_site_label_H
_geom_hbond_atom_site_label_A
_geom_hbond_distance_DH
_geom_hbond_distance_HA
_geom_hbond_distance_DA
_geom_hbond_angle_DHA
_geom_hbond_site_symmetry_A
N7 H7 N1 0.891(13) 2.112(14) 2.9889(16) 167.7(15) 2_656
N7A H7A N1A 0.893(13) 2.109(13) 2.9984(16) 173.9(16) 2_656

loop_
_geom_torsion_atom_site_label_1
_geom_torsion_atom_site_label_2
_geom_torsion_atom_site_label_3
_geom_torsion_atom_site_label_4
_geom_torsion
C6 N1 C2 C3 -0.3(2)
C6 N1 C2 N7 -179.41(12)
C8 N7 C2 N1 -163.72(13)
C8 N7 C2 C3 17.2(2)
N1 C2 C3 C4 0.2(2)
N7 C2 C3 C4 179.17(13)
C2 C3 C4 C5 0.4(2)
C3 C4 C5 C6 -0.8(2)
C2 N1 C6 C5 -0.1(2)
C4 C5 C6 N1 0.7(2)
C2 N7 C8 O8 0.0(2)
C2 N7 C8 C9 -179.72(13)
C6A N1A C2A C3A 1.6(2)
C6A N1A C2A N7A -179.10(12)
C8A N7A C2A N1A 151.90(13)
C8A N7A C2A C3A -28.8(2)
N1A C2A C3A C4A -3.1(2)
N7A C2A C3A C4A 177.68(13)
C2A C3A C4A C5A 1.8(2)
C3A C4A C5A C6A 0.7(2)
C2A N1A C6A C5A 1.2(2)
C4A C5A C6A N1A -2.4(2)
C2A N7A C8A O8A -0.1(2)
C2A N7A C8A C9A 179.07(13)

loop_
_cod_related_entry_id
_cod_related_entry_code
_cod_related_entry_database
1 65761 ChemSpider
